data_7036094
loop_
_publ_author_name
'Goodwin, Conrad A. P.'
'Smith, Alex'
'Ortu, Fabrizio'
'Vitorica-Yrezabal, I\~nigo J'
'Mills, David P.'

_publ_section_title
;
 Salt metathesis versus protonolysis routes for the synthesis of
 silylamide Hauser base (R2NMgX; X = halogen) and amido-Grignard (R2NMgR)
 complexes.
;
_journal_issue 14
_journal_name_full 'Dalton transactions (Cambridge, England : 2003)'
_journal_page_first 6004
_journal_page_last 6014
_journal_paper_doi 10.1039/c5dt02535d
_journal_volume 45
_journal_year 2016
_chemical_formula_moiety 'C24 H60 K2 N2 Si4'
_chemical_formula_sum 'C24 H60 K2 N2 Si4'
_chemical_formula_weight 567.30
_chemical_name_systematic 'bis(tertbutyldimethylsilyl)amido potassium'
_space_group_crystal_system triclinic
_space_group_IT_number 2
_space_group_name_Hall '-P 1'
_space_group_name_H-M_alt 'P -1'
_symmetry_space_group_name_Hall '-P 1'
_symmetry_space_group_name_H-M 'P -1'
_atom_sites_solution_hydrogens geom
_atom_sites_solution_primary direct
_audit_creation_date 2015-02-26
_audit_creation_method
;
Olex2 1.2
(compiled 2015.01.26 svn.r3150 for OlexSys, GUI svn.r4998)
;
_audit_update_record
;
2015-08-03 deposited with the CCDC.
2015-08-05 downloaded from the CCDC.
;
_cell_angle_alpha 90.787(7)
_cell_angle_beta 98.140(7)
_cell_angle_gamma 110.583(8)
_cell_formula_units_Z 1
_cell_length_a 8.4218(7)
_cell_length_b 9.6732(9)
_cell_length_c 11.3300(9)
_cell_measurement_reflns_used 1318
_cell_measurement_temperature 150.01(10)
_cell_measurement_theta_max 27.1430
_cell_measurement_theta_min 4.0130
_cell_volume 853.37(14)
_computing_cell_refinement
;
CrysAlisPro, Agilent Technologies,
Version 1.171.36.32 (release 02-08-2013 CrysAlis171 .NET)
(compiled Aug  2 2013,16:46:58)
;
_computing_data_collection
;
CrysAlisPro, Agilent Technologies,
Version 1.171.36.32 (release 02-08-2013 CrysAlis171 .NET)
(compiled Aug  2 2013,16:46:58)
;
_computing_data_reduction
;
CrysAlisPro, Agilent Technologies,
Version 1.171.36.32 (release 02-08-2013 CrysAlis171 .NET)
(compiled Aug  2 2013,16:46:58)
;
_computing_molecular_graphics 'Olex2 (Dolomanov et al., 2009)'
_computing_publication_material 'Olex2 (Dolomanov et al., 2009)'
_computing_structure_refinement 'ShelXL (Sheldrick, 2008)'
_computing_structure_solution 'ShelXS (Sheldrick, 2008)'
_diffrn_ambient_temperature 150.01(10)
_diffrn_detector_area_resol_mean 8.0714
_diffrn_measured_fraction_theta_full 0.990
_diffrn_measured_fraction_theta_max 0.990
_diffrn_measurement_details
;
  1 omega  -41.00   50.00   1.0000    2.5000
omega____ theta____ kappa____ phi______ frames
    -      -18.9307   57.0000  -60.0000 91

  2 omega   -8.00   91.00   1.0000    2.5000
omega____ theta____ kappa____ phi______ frames
    -       19.9464   37.0000   90.0000 99

  3 omega  -20.00   24.00   1.0000    2.5000
omega____ theta____ kappa____ phi______ frames
    -      -18.9307  -99.0000   60.0000 44

  4 omega  -88.00    3.00   1.0000    2.5000
omega____ theta____ kappa____ phi______ frames
    -      -18.9307  -57.0000  150.0000 91
;
_diffrn_measurement_device_type 'SuperNova, Single source at offset, Eos'
_diffrn_measurement_method '\w scans'
_diffrn_orient_matrix_UB_11 -0.0595246000
_diffrn_orient_matrix_UB_12 -0.0316988000
_diffrn_orient_matrix_UB_13 0.0393543000
_diffrn_orient_matrix_UB_21 0.0129492000
_diffrn_orient_matrix_UB_22 0.0717232000
_diffrn_orient_matrix_UB_23 0.0244776000
_diffrn_orient_matrix_UB_31 -0.0677195000
_diffrn_orient_matrix_UB_32 0.0038626000
_diffrn_orient_matrix_UB_33 -0.0432479000
_diffrn_radiation_monochromator mirror
_diffrn_radiation_type MoK\a
_diffrn_radiation_wavelength 0.71073
_diffrn_reflns_av_R_equivalents 0.0408
_diffrn_reflns_av_unetI/netI 0.1179
_diffrn_reflns_Laue_measured_fraction_full 0.990
_diffrn_reflns_Laue_measured_fraction_max 0.990
_diffrn_reflns_limit_h_max 11
_diffrn_reflns_limit_h_min -8
_diffrn_reflns_limit_k_max 7
_diffrn_reflns_limit_k_min -12
_diffrn_reflns_limit_l_max 14
_diffrn_reflns_limit_l_min -13
_diffrn_reflns_number 5521
_diffrn_reflns_point_group_measured_fraction_full 0.990
_diffrn_reflns_point_group_measured_fraction_max 0.990
_diffrn_reflns_theta_full 26.000
_diffrn_reflns_theta_max 29.032
_diffrn_reflns_theta_min 3.413
_diffrn_source 'SuperNova (Mo) X-ray Source'
_exptl_absorpt_coefficient_mu 0.433
_exptl_absorpt_correction_T_max 1.00000
_exptl_absorpt_correction_T_min 0.55794
_exptl_absorpt_correction_type multi-scan
_exptl_absorpt_process_details
;
CrysAlisPro, Agilent Technologies,
Version 1.171.36.32 (release 02-08-2013 CrysAlis171 .NET)
(compiled Aug  2 2013,16:46:58)
Empirical absorption correction using spherical harmonics,
 implemented in SCALE3 ABSPACK scaling algorithm.
;
_exptl_crystal_colour 'clear colourless'
_exptl_crystal_colour_lustre clear
_exptl_crystal_colour_primary colourless
_exptl_crystal_density_diffrn 1.104
_exptl_crystal_description needle
_exptl_crystal_F_000 312
_exptl_crystal_size_max 0.419
_exptl_crystal_size_mid 0.124
_exptl_crystal_size_min 0.095
_refine_diff_density_max 0.431
_refine_diff_density_min -0.384
_refine_diff_density_rms 0.088
_refine_ls_extinction_method none
_refine_ls_goodness_of_fit_ref 1.008
_refine_ls_hydrogen_treatment constr
_refine_ls_matrix_type full
_refine_ls_number_parameters 155
_refine_ls_number_reflns 3781
_refine_ls_number_restraints 0
_refine_ls_restrained_S_all 1.008
_refine_ls_R_factor_all 0.1077
_refine_ls_R_factor_gt 0.0619
_refine_ls_shift/su_max 0.000
_refine_ls_shift/su_mean 0.000
_refine_ls_structure_factor_coef Fsqd
_refine_ls_weighting_details 'w=1/[\s^2^(Fo^2^)+(0.0411P)^2^] where P=(Fo^2^+2Fc^2^)/3'
_refine_ls_weighting_scheme calc
_refine_ls_wR_factor_gt 0.1106
_refine_ls_wR_factor_ref 0.1354
_reflns_Friedel_coverage 0.000
_reflns_number_gt 2474
_reflns_number_total 3781
_reflns_threshold_expression 'I > 2\s(I)'
_cod_data_source_file c5dt02535d2.cif
_cod_data_source_block 06
_cod_depositor_comments 'Adding full bibliography for 7036089--7036100.cif.'
_cod_original_cell_volume 853.36(13)
_cod_database_code 7036094
_manchester_internal_coll_name adpm123
_manchester_internal_coll_client CAPG/DPM
_manchester_internal_coll_type custom
_manchester_internal_coll_frame_time 2.500
_manchester_internal_coll_frame_width 1.00
_manchester_internal_coll_frame_method '\w scans'
_manchester_internal_coll_user CAPG
_manchester_internal_coll_date 30/1/2015
_manchester_internal_process_user CAPG
_manchester_internal_process_date 30/1/2015
_manchester_internal_solution_user CAPG
_manchester_internal_solution_date 30/1/2015
_manchester_internal_refinement_user CAPG
_manchester_internal_refinement_date 30/1/2015
_manchester_internal_validation_user IVY
_manchester_internal_validation_date 24/04/2015
_manchester_internal_archive_date 24/04/2015
_shelxl_version_number 2014/6
_chemical_oxdiff_formula K(N(SiC6H15)2)
_shelx_space_group_comment
;
The symmetry employed for this shelxl refinement is uniquely defined
by the following loop, which should always be used as a source of
symmetry information in preference to the above space-group names.
They are only intended as comments.
;
_reflns_odcompleteness_completeness 98.65
_reflns_odcompleteness_iscentric 1
_reflns_odcompleteness_theta 26.32
_olex2_refinement_description
;
1. Fixed Uiso
 At 1.5 times of:
  All C(H,H,H) groups
2.a Idealised Me refined as rotating group:
 C2(H2A,H2B,H2C), C3(H3A,H3B,H3C), C4(H4A,H4B,H4C), C5(H5A,H5B,H5C), C6(H6A,
 H6B,H6C), C8(H8A,H8B,H8C), C9(H9A,H9B,H9C), C10(H10A,H10B,H10C), C11(H11A,H11B,
 H11C), C12(H12A,H12B,H12C)
;
_olex2_exptl_crystal_mounting_method 'From fomblin on microscope slide.'
_olex2_submission_special_instructions 'No special instructions were received'

loop_
_space_group_symop_operation_xyz
'x, y, z'
'-x, -y, -z'

loop_
_atom_site_label
_atom_site_type_symbol
_atom_site_fract_x
_atom_site_fract_y
_atom_site_fract_z
_atom_site_U_iso_or_equiv
_atom_site_adp_type
_atom_site_occupancy
_atom_site_site_symmetry_order
_atom_site_calc_flag
_atom_site_refinement_flags_posn
K1 K 0.09005(10) -0.08125(9) 0.40440(7) 0.0267(2) Uani 1 1 d .
Si1 Si 0.37080(12) 0.16863(11) 0.65477(8) 0.0192(2) Uani 1 1 d .
Si2 Si 0.20157(12) -0.15104(11) 0.72003(8) 0.0193(2) Uani 1 1 d .
N1 N 0.2087(3) 0.0063(3) 0.6532(2) 0.0172(6) Uani 1 1 d .
C1 C 0.3940(4) 0.3139(4) 0.7793(3) 0.0225(8) Uani 1 1 d .
C2 C 0.4862(5) 0.2799(4) 0.8976(3) 0.0359(10) Uani 1 1 d .
H2A H 0.4282 0.1791 0.9144 0.054 Uiso 1 1 calc GR
H2B H 0.4845 0.3450 0.9618 0.054 Uiso 1 1 calc GR
H2C H 0.6030 0.2945 0.8900 0.054 Uiso 1 1 calc GR
C3 C 0.5018(5) 0.4705(4) 0.7499(4) 0.0375(10) Uani 1 1 d .
H3A H 0.6099 0.4710 0.7315 0.056 Uiso 1 1 calc GR
H3B H 0.5216 0.5386 0.8175 0.056 Uiso 1 1 calc GR
H3C H 0.4414 0.4995 0.6823 0.056 Uiso 1 1 calc GR
C4 C 0.2179(5) 0.3137(4) 0.7994(3) 0.0337(10) Uani 1 1 d .
H4A H 0.1602 0.3363 0.7271 0.050 Uiso 1 1 calc GR
H4B H 0.2325 0.3868 0.8622 0.050 Uiso 1 1 calc GR
H4C H 0.1506 0.2178 0.8215 0.050 Uiso 1 1 calc GR
C5 C 0.5923(4) 0.1591(4) 0.6581(3) 0.0309(9) Uani 1 1 d .
H5A H 0.6255 0.1222 0.7322 0.046 Uiso 1 1 calc GR
H5B H 0.6733 0.2562 0.6510 0.046 Uiso 1 1 calc GR
H5C H 0.5902 0.0939 0.5927 0.046 Uiso 1 1 calc GR
C6 C 0.3434(5) 0.2574(4) 0.5091(3) 0.0350(10) Uani 1 1 d .
H6A H 0.3568 0.1986 0.4449 0.052 Uiso 1 1 calc GR
H6B H 0.4286 0.3551 0.5140 0.052 Uiso 1 1 calc GR
H6C H 0.2310 0.2634 0.4947 0.052 Uiso 1 1 calc GR
C7 C 0.0615(4) -0.2002(4) 0.8451(3) 0.0219(8) Uani 1 1 d .
C8 C -0.1081(4) -0.1747(4) 0.8112(3) 0.0292(9) Uani 1 1 d .
H8A H -0.0851 -0.0708 0.8044 0.044 Uiso 1 1 calc GR
H8B H -0.1789 -0.2094 0.8718 0.044 Uiso 1 1 calc GR
H8C H -0.1665 -0.2277 0.7361 0.044 Uiso 1 1 calc GR
C9 C 0.0188(5) -0.3640(4) 0.8714(3) 0.0383(10) Uani 1 1 d .
H9A H -0.0487 -0.4257 0.8019 0.057 Uiso 1 1 calc GR
H9B H -0.0450 -0.3851 0.9370 0.057 Uiso 1 1 calc GR
H9C H 0.1233 -0.3831 0.8918 0.057 Uiso 1 1 calc GR
C10 C 0.1554(5) -0.1053(4) 0.9608(3) 0.0318(10) Uani 1 1 d .
H10A H 0.2645 -0.1162 0.9828 0.048 Uiso 1 1 calc GR
H10B H 0.0876 -0.1370 1.0234 0.048 Uiso 1 1 calc GR
H10C H 0.1729 -0.0034 0.9485 0.048 Uiso 1 1 calc GR
C11 C 0.4155(5) -0.1595(4) 0.7882(3) 0.0324(10) Uani 1 1 d .
H11A H 0.4823 -0.1594 0.7262 0.049 Uiso 1 1 calc GR
H11B H 0.3973 -0.2484 0.8296 0.049 Uiso 1 1 calc GR
H11C H 0.4756 -0.0751 0.8435 0.049 Uiso 1 1 calc GR
C12 C 0.1126(5) -0.3171(4) 0.6066(3) 0.0292(9) Uani 1 1 d .
H12A H -0.0032 -0.3300 0.5729 0.044 Uiso 1 1 calc GR
H12B H 0.1142 -0.4043 0.6454 0.044 Uiso 1 1 calc GR
H12C H 0.1821 -0.3009 0.5442 0.044 Uiso 1 1 calc GR

loop_
_atom_site_aniso_label
_atom_site_aniso_U_11
_atom_site_aniso_U_22
_atom_site_aniso_U_33
_atom_site_aniso_U_23
_atom_site_aniso_U_13
_atom_site_aniso_U_12
K1 0.0220(4) 0.0378(5) 0.0250(4) -0.0028(4) 0.0019(3) 0.0173(4)
Si1 0.0168(5) 0.0228(6) 0.0196(5) 0.0013(4) 0.0038(4) 0.0086(4)
Si2 0.0209(5) 0.0207(5) 0.0197(5) 0.0018(4) 0.0046(4) 0.0111(5)
N1 0.0146(14) 0.0171(15) 0.0200(15) 0.0011(12) 0.0019(12) 0.0062(13)
C1 0.025(2) 0.021(2) 0.0230(19) -0.0027(15) 0.0032(15) 0.0103(17)
C2 0.047(3) 0.037(3) 0.023(2) -0.0011(18) 0.0003(18) 0.016(2)
C3 0.044(3) 0.027(2) 0.042(2) -0.0014(19) 0.013(2) 0.010(2)
C4 0.036(2) 0.032(2) 0.037(2) -0.0065(19) 0.0069(18) 0.016(2)
C5 0.021(2) 0.035(2) 0.037(2) -0.0040(19) 0.0083(17) 0.0083(19)
C6 0.035(2) 0.037(3) 0.027(2) 0.0038(19) 0.0039(18) 0.006(2)
C7 0.0238(19) 0.0192(19) 0.0233(19) 0.0059(15) 0.0055(15) 0.0073(16)
C8 0.027(2) 0.035(2) 0.028(2) 0.0061(18) 0.0090(17) 0.0126(19)
C9 0.051(3) 0.031(2) 0.040(2) 0.011(2) 0.020(2) 0.017(2)
C10 0.036(2) 0.044(3) 0.0180(19) -0.0016(18) 0.0026(16) 0.018(2)
C11 0.029(2) 0.038(3) 0.037(2) 0.0099(19) 0.0079(18) 0.020(2)
C12 0.037(2) 0.025(2) 0.031(2) -0.0015(17) 0.0076(18) 0.0161(19)

loop_
_atom_type_symbol
_atom_type_description
_atom_type_scat_dispersion_real
_atom_type_scat_dispersion_imag
_atom_type_scat_source
C C 0.0033 0.0016 'International Tables Vol C Tables 4.2.6.8 and 6.1.1.4'
H H 0.0000 0.0000 'International Tables Vol C Tables 4.2.6.8 and 6.1.1.4'
K K 0.2009 0.2494 'International Tables Vol C Tables 4.2.6.8 and 6.1.1.4'
N N 0.0061 0.0033 'International Tables Vol C Tables 4.2.6.8 and 6.1.1.4'
Si Si 0.0817 0.0704 'International Tables Vol C Tables 4.2.6.8 and 6.1.1.4'

loop_
_geom_angle_atom_site_label_1
_geom_angle_atom_site_label_2
_geom_angle_atom_site_label_3
_geom_angle
_geom_angle_site_symmetry_1
_geom_angle_site_symmetry_3
K1 K1 Si1 61.23(3) 2_556 .
K1 K1 Si1 62.05(3) 2_556 2_556
K1 K1 Si2 67.96(3) 2_556 .
K1 K1 C8 94.69(6) 2_556 2_556
Si1 K1 Si1 123.28(2) 2_556 .
Si1 K1 Si2 107.44(3) 2_556 .
Si1 K1 Si2 49.26(2) . .
N1 K1 K1 52.91(5) 2_556 2_556
N1 K1 K1 52.50(5) . 2_556
N1 K1 Si1 108.41(6) 2_556 .
N1 K1 Si1 26.40(6) . .
N1 K1 Si1 108.79(6) . 2_556
N1 K1 Si1 26.70(6) 2_556 2_556
N1 K1 Si2 116.50(6) 2_556 .
N1 K1 Si2 26.20(5) . .
N1 K1 N1 105.41(6) 2_556 .
N1 K1 C4 65.06(7) 2_556 2_556
N1 K1 C4 146.32(9) . 2_556
N1 K1 C5 154.10(8) 2_556 2_656
N1 K1 C5 98.96(8) . 2_656
N1 K1 C6 55.96(9) . .
N1 K1 C6 94.74(8) 2_556 .
N1 K1 C8 64.01(8) 2_556 2_556
N1 K1 C8 122.33(8) . 2_556
N1 K1 C12 121.56(9) 2_556 .
N1 K1 C12 57.07(8) . .
C4 K1 K1 109.97(6) 2_556 2_556
C4 K1 Si1 170.73(6) 2_556 .
C4 K1 Si1 48.03(6) 2_556 2_556
C4 K1 Si2 126.40(7) 2_556 .
C4 K1 C8 84.02(9) 2_556 2_556
C5 K1 K1 150.36(7) 2_656 2_556
C5 K1 Si1 89.68(7) 2_656 .
C5 K1 Si1 146.58(7) 2_656 2_556
C5 K1 Si2 89.30(7) 2_656 .
C5 K1 C4 98.71(8) 2_656 2_556
C5 K1 C6 91.65(10) 2_656 .
C5 K1 C8 95.57(9) 2_656 2_556
C5 K1 C12 79.26(9) 2_656 .
C6 K1 K1 66.72(7) . 2_556
C6 K1 Si1 119.12(7) . 2_556
C6 K1 Si1 31.02(6) . .
C6 K1 Si2 80.25(6) . .
C6 K1 C4 151.17(9) . 2_556
C6 K1 C8 68.18(9) . 2_556
C8 K1 Si1 85.25(6) 2_556 2_556
C8 K1 Si1 99.18(7) 2_556 .
C8 K1 Si2 148.14(7) 2_556 .
C12 K1 K1 88.91(6) . 2_556
C12 K1 Si1 78.79(6) . .
C12 K1 Si1 100.23(7) . 2_556
C12 K1 Si2 30.88(6) . .
C12 K1 C4 98.80(9) . 2_556
C12 K1 C6 109.58(9) . .
C12 K1 C8 174.41(8) . 2_556
K1 Si1 K1 56.72(2) 2_556 .
N1 Si1 K1 49.39(9) . .
N1 Si1 K1 49.72(8) . 2_556
N1 Si1 C1 116.05(15) . .
N1 Si1 C5 116.20(15) . .
N1 Si1 C6 109.75(16) . .
C1 Si1 K1 146.90(10) . .
C1 Si1 K1 90.78(10) . 2_556
C5 Si1 K1 162.58(12) . 2_556
C5 Si1 K1 106.99(11) . .
C5 Si1 C1 105.98(15) . .
C6 Si1 K1 77.91(12) . 2_556
C6 Si1 K1 64.29(13) . .
C6 Si1 C1 106.08(16) . .
C6 Si1 C5 101.36(17) . .
N1 Si2 K1 48.21(9) . .
N1 Si2 C7 115.35(13) . .
N1 Si2 C11 115.84(16) . .
N1 Si2 C12 110.72(15) . .
C7 Si2 K1 130.15(10) . .
C11 Si2 K1 124.57(12) . .
C11 Si2 C7 105.12(15) . .
C11 Si2 C12 102.70(15) . .
C12 Si2 K1 62.54(11) . .
C12 Si2 C7 105.91(16) . .
K1 N1 K1 74.59(6) 2_556 .
Si1 N1 K1 104.22(12) . .
Si1 N1 K1 103.58(11) . 2_556
Si1 N1 Si2 130.75(16) . .
Si2 N1 K1 121.65(14) . 2_556
Si2 N1 K1 105.59(11) . .
C2 C1 Si1 109.8(2) . .
C3 C1 Si1 111.6(2) . .
C3 C1 C2 107.4(3) . .
C4 C1 Si1 110.9(2) . .
C4 C1 C2 108.6(3) . .
C4 C1 C3 108.3(3) . .
C1 C2 H2A 109.5 . .
C1 C2 H2B 109.5 . .
C1 C2 H2C 109.5 . .
H2A C2 H2B 109.5 . .
H2A C2 H2C 109.5 . .
H2B C2 H2C 109.5 . .
C1 C3 H3A 109.5 . .
C1 C3 H3B 109.5 . .
C1 C3 H3C 109.5 . .
H3A C3 H3B 109.5 . .
H3A C3 H3C 109.5 . .
H3B C3 H3C 109.5 . .
K1 C4 H4A 51.5 2_556 .
K1 C4 H4B 140.1 2_556 .
K1 C4 H4C 60.7 2_556 .
C1 C4 K1 110.08(19) . 2_556
C1 C4 H4A 109.5 . .
C1 C4 H4B 109.5 . .
C1 C4 H4C 109.5 . .
H4A C4 H4B 109.5 . .
H4A C4 H4C 109.5 . .
H4B C4 H4C 109.5 . .
K1 C5 H5A 79.7 2_656 .
K1 C5 H5B 79.1 2_656 .
K1 C5 H5C 53.8 2_656 .
Si1 C5 K1 163.31(17) . 2_656
Si1 C5 H5A 109.5 . .
Si1 C5 H5B 109.5 . .
Si1 C5 H5C 109.5 . .
H5A C5 H5B 109.5 . .
H5A C5 H5C 109.5 . .
H5B C5 H5C 109.5 . .
K1 C6 H6A 52.3 . .
K1 C6 H6B 160.9 . .
K1 C6 H6C 76.1 . .
Si1 C6 K1 84.68(14) . .
Si1 C6 H6A 109.5 . .
Si1 C6 H6B 109.5 . .
Si1 C6 H6C 109.5 . .
H6A C6 H6B 109.5 . .
H6A C6 H6C 109.5 . .
H6B C6 H6C 109.5 . .
C8 C7 Si2 111.9(2) . .
C8 C7 C9 107.9(3) . .
C8 C7 C10 107.5(3) . .
C9 C7 Si2 110.5(2) . .
C10 C7 Si2 110.8(2) . .
C10 C7 C9 108.1(3) . .
K1 C8 H8A 39.3 2_556 .
K1 C8 H8B 133.9 2_556 .
K1 C8 H8C 71.7 2_556 .
C7 C8 K1 113.2(2) . 2_556
C7 C8 H8A 109.5 . .
C7 C8 H8B 109.5 . .
C7 C8 H8C 109.5 . .
H8A C8 H8B 109.5 . .
H8A C8 H8C 109.5 . .
H8B C8 H8C 109.5 . .
C7 C9 H9A 109.5 . .
C7 C9 H9B 109.5 . .
C7 C9 H9C 109.5 . .
H9A C9 H9B 109.5 . .
H9A C9 H9C 109.5 . .
H9B C9 H9C 109.5 . .
C7 C10 H10A 109.5 . .
C7 C10 H10B 109.5 . .
C7 C10 H10C 109.5 . .
H10A C10 H10B 109.5 . .
H10A C10 H10C 109.5 . .
H10B C10 H10C 109.5 . .
Si2 C11 H11A 109.5 . .
Si2 C11 H11B 109.5 . .
Si2 C11 H11C 109.5 . .
H11A C11 H11B 109.5 . .
H11A C11 H11C 109.5 . .
H11B C11 H11C 109.5 . .
K1 C12 H12A 67.0 . .
K1 C12 H12B 163.4 . .
K1 C12 H12C 59.4 . .
Si2 C12 K1 86.58(12) . .
Si2 C12 H12A 109.5 . .
Si2 C12 H12B 109.5 . .
Si2 C12 H12C 109.5 . .
H12A C12 H12B 109.5 . .
H12A C12 H12C 109.5 . .
H12B C12 H12C 109.5 . .

loop_
_geom_bond_atom_site_label_1
_geom_bond_atom_site_label_2
_geom_bond_distance
_geom_bond_site_symmetry_2
K1 K1 3.4608(13) 2_556
K1 Si1 3.6570(13) .
K1 Si1 3.6288(12) 2_556
K1 Si2 3.6996(12) .
K1 N1 2.864(3) .
K1 N1 2.848(2) 2_556
K1 C4 3.343(4) 2_556
K1 C5 3.188(3) 2_656
K1 C6 3.309(4) .
K1 C8 3.482(4) 2_556
K1 C12 3.289(4) .
Si1 K1 3.6288(12) 2_556
Si1 N1 1.677(3) .
Si1 C1 1.918(3) .
Si1 C5 1.895(3) .
Si1 C6 1.893(4) .
Si2 N1 1.696(3) .
Si2 C7 1.929(4) .
Si2 C11 1.887(3) .
Si2 C12 1.902(3) .
N1 K1 2.848(2) 2_556
C1 C2 1.551(4) .
C1 C3 1.536(5) .
C1 C4 1.531(4) .
C2 H2A 0.9600 .
C2 H2B 0.9600 .
C2 H2C 0.9600 .
C3 H3A 0.9600 .
C3 H3B 0.9600 .
C3 H3C 0.9600 .
C4 K1 3.343(4) 2_556
C4 H4A 0.9600 .
C4 H4B 0.9600 .
C4 H4C 0.9600 .
C5 K1 3.188(3) 2_656
C5 H5A 0.9600 .
C5 H5B 0.9600 .
C5 H5C 0.9600 .
C6 H6A 0.9600 .
C6 H6B 0.9600 .
C6 H6C 0.9600 .
C7 C8 1.531(4) .
C7 C9 1.539(4) .
C7 C10 1.533(4) .
C8 K1 3.482(4) 2_556
C8 H8A 0.9600 .
C8 H8B 0.9600 .
C8 H8C 0.9600 .
C9 H9A 0.9600 .
C9 H9B 0.9600 .
C9 H9C 0.9600 .
C10 H10A 0.9600 .
C10 H10B 0.9600 .
C10 H10C 0.9600 .
C11 H11A 0.9600 .
C11 H11B 0.9600 .
C11 H11C 0.9600 .
C12 H12A 0.9600 .
C12 H12B 0.9600 .
C12 H12C 0.9600 .

loop_
_geom_torsion_atom_site_label_1
_geom_torsion_atom_site_label_2
_geom_torsion_atom_site_label_3
_geom_torsion_atom_site_label_4
_geom_torsion
_geom_torsion_site_symmetry_1
_geom_torsion_site_symmetry_4
K1 Si1 N1 K1 -77.24(9) . 2_556
K1 Si1 N1 K1 77.24(9) 2_556 .
K1 Si1 N1 Si2 -157.0(3) 2_556 .
K1 Si1 N1 Si2 125.8(2) . .
K1 Si1 C5 K1 22.7(10) 2_556 2_656
K1 Si1 C5 K1 3.3(7) . 2_656
K1 Si1 C6 K1 -58.68(5) 2_556 .
K1 Si2 N1 K1 81.25(13) . 2_556
K1 Si2 N1 Si1 -125.2(2) . .
Si1 C1 C4 K1 -5.2(3) . 2_556
Si2 C7 C8 K1 -23.5(3) . 2_556
N1 Si1 C5 K1 55.8(7) . 2_656
N1 Si1 C6 K1 -19.88(13) . .
C1 Si1 N1 K1 144.00(12) . .
C1 Si1 N1 K1 66.77(15) . 2_556
C1 Si1 N1 Si2 -90.2(2) . .
C1 Si1 C5 K1 -173.7(6) . 2_656
C1 Si1 C6 K1 -145.97(12) . .
C2 C1 C4 K1 -125.9(2) . 2_556
C3 C1 C4 K1 117.6(2) . 2_556
C5 Si1 N1 K1 -167.64(13) . 2_556
C5 Si1 N1 K1 -90.40(15) . .
C5 Si1 N1 Si2 35.4(3) . .
C5 Si1 C6 K1 103.53(13) . .
C6 Si1 N1 K1 -53.43(15) . 2_556
C6 Si1 N1 K1 23.81(16) . .
C6 Si1 N1 Si2 149.6(2) . .
C6 Si1 C5 K1 -63.1(7) . 2_656
C7 Si2 N1 K1 -41.00(19) . 2_556
C7 Si2 N1 K1 -122.25(14) . .
C7 Si2 N1 Si1 112.5(2) . .
C9 C7 C8 K1 -145.3(2) . 2_556
C10 C7 C8 K1 98.4(3) . 2_556
C11 Si2 N1 K1 114.38(15) . .
C11 Si2 N1 K1 -164.37(14) . 2_556
C11 Si2 N1 Si1 -10.9(3) . .
C12 Si2 N1 K1 -2.01(16) . .
C12 Si2 N1 K1 79.24(17) . 2_556
C12 Si2 N1 Si1 -127.2(2) . .
